data_4314477
loop_
_publ_author_name
'Michael F. Primik'
'Gerhard M\"uhlgassner'
'Michael A. Jakupec'
'Olivier Zava'
'Paul J. Dyson'
'Vladimir B. Arion'
'Bernhard K. Keppler'

_publ_section_title
;
 Highly Cytotoxic Copper(II) Complexes with Modified Paullone Ligands
;
_journal_name_full 'Inorganic Chemistry'
_journal_page_first 302
_journal_page_last 311
_journal_paper_doi 10.1021/ic902042a
_journal_volume 49
_journal_year 2010
_chemical_formula_moiety 'C26 H24 Br Cu N5 O3, 3(C H4 O)'
_chemical_formula_sum 'C29 H36 Br Cu N5 O6'
_chemical_formula_weight 694.08
_chemical_name_systematic
; 
N-(9-Bromo-7,12-dihydroindolo-[3,2-d][1]benzazepin-6-yliden)-N'-
(1-pyridin-2-yl-ethyliden)-azin-5-ide-acetato-methanolo-copper(II)
trimethanol solvate 
;
_space_group_IT_number 2
_symmetry_cell_setting triclinic
_symmetry_space_group_name_Hall '-P 1'
_symmetry_space_group_name_H-M 'P -1'
_atom_sites_solution_hydrogens geom
_atom_sites_solution_primary direct
_atom_sites_solution_secondary difmap
_audit_creation_method SHELXL-97
_cell_angle_alpha 107.719(3)
_cell_angle_beta 90.188(2)
_cell_angle_gamma 98.000(2)
_cell_formula_units_Z 2
_cell_length_a 9.2218(3)
_cell_length_b 12.6553(5)
_cell_length_c 13.7218(6)
_cell_measurement_reflns_used 3600
_cell_measurement_temperature 100(2)
_cell_measurement_theta_max 33.30
_cell_measurement_theta_min 2.73
_cell_volume 1508.81(11)
_computing_structure_refinement 'SHELXL-97 (Sheldrick, 1997)'
_computing_structure_solution 'SHELXS-97 (Sheldrick, 1990)'
_diffrn_ambient_temperature 100(2)
_diffrn_measured_fraction_theta_full 0.996
_diffrn_measured_fraction_theta_max 0.996
_diffrn_radiation_monochromator graphite
_diffrn_radiation_source 'fine-focus sealed tube'
_diffrn_radiation_type MoK\a
_diffrn_radiation_wavelength 0.71073
_diffrn_reflns_av_R_equivalents 0.0454
_diffrn_reflns_av_sigmaI/netI 0.0296
_diffrn_reflns_limit_h_max 12
_diffrn_reflns_limit_h_min -12
_diffrn_reflns_limit_k_max 17
_diffrn_reflns_limit_k_min -17
_diffrn_reflns_limit_l_max 19
_diffrn_reflns_limit_l_min -19
_diffrn_reflns_number 81573
_diffrn_reflns_theta_full 30.09
_diffrn_reflns_theta_max 30.09
_diffrn_reflns_theta_min 2.60
_exptl_absorpt_coefficient_mu 2.098
_exptl_absorpt_correction_T_max 0.8501
_exptl_absorpt_correction_T_min 0.4874
_exptl_absorpt_correction_type multi-scan
_exptl_absorpt_process_details SADABS
_exptl_crystal_colour brown-red
_exptl_crystal_density_diffrn 1.528
_exptl_crystal_density_method 'not measured'
_exptl_crystal_description block
_exptl_crystal_F_000 714
_exptl_crystal_size_max 0.40
_exptl_crystal_size_mid 0.15
_exptl_crystal_size_min 0.08
_refine_diff_density_max 1.355
_refine_diff_density_min -1.025
_refine_diff_density_rms 0.092
_refine_ls_extinction_method none
_refine_ls_goodness_of_fit_ref 1.013
_refine_ls_hydrogen_treatment constr
_refine_ls_matrix_type full
_refine_ls_number_parameters 386
_refine_ls_number_reflns 8831
_refine_ls_number_restraints 2
_refine_ls_restrained_S_all 1.013
_refine_ls_R_factor_all 0.0520
_refine_ls_R_factor_gt 0.0355
_refine_ls_shift/su_max 0.001
_refine_ls_shift/su_mean 0.000
_refine_ls_structure_factor_coef Fsqd
_refine_ls_weighting_details 'calc w=1/[\s^2^(Fo^2^)+(0.0483P)^2^+2.1704P] where P=(Fo^2^+2Fc^2^)/3'
_refine_ls_weighting_scheme calc
_refine_ls_wR_factor_gt 0.0917
_refine_ls_wR_factor_ref 0.1008
_reflns_number_gt 7072
_reflns_number_total 8831
_reflns_threshold_expression >2sigma(I)
_cod_data_source_file ic902042a_si_002_2.cif
_cod_data_source_block mipr027
_cod_original_cell_volume 1508.81(10)
_cod_database_code 4314477

loop_
_symmetry_equiv_pos_as_xyz
'x, y, z'
'-x, -y, -z'

loop_
_atom_site_label
_atom_site_type_symbol
_atom_site_fract_x
_atom_site_fract_y
_atom_site_fract_z
_atom_site_U_iso_or_equiv
_atom_site_adp_type
_atom_site_occupancy
_atom_site_symmetry_multiplicity
_atom_site_calc_flag
_atom_site_refinement_flags
_atom_site_disorder_assembly
_atom_site_disorder_group
Br1 Br 0.23102(3) 0.42019(2) 1.05227(2) 0.02531(7) Uani 1 1 d . . .
Cu1 Cu 0.28589(3) 0.66738(2) 0.504080(19) 0.01195(7) Uani 1 1 d . . .
C1 C 0.4832(2) 0.99900(18) 0.83164(17) 0.0172(4) Uani 1 1 d . . .
H1 H 0.4704 1.0317 0.9026 0.021 Uiso 1 1 calc R . .
C2 C 0.5299(2) 1.06774(19) 0.77335(18) 0.0194(4) Uani 1 1 d . . .
H2 H 0.5474 1.1468 0.8037 0.023 Uiso 1 1 calc R . .
C3 C 0.5511(2) 1.01995(19) 0.66937(18) 0.0188(4) Uani 1 1 d . . .
H3 H 0.5863 1.0664 0.6291 0.023 Uiso 1 1 calc R . .
C4 C 0.5206(2) 0.90438(19) 0.62487(17) 0.0163(4) Uani 1 1 d . . .
H4 H 0.5342 0.8727 0.5539 0.020 Uiso 1 1 calc R . .
C4A C 0.4701(2) 0.83360(17) 0.68273(16) 0.0129(4) Uani 1 1 d . . .
N5 N 0.42342(18) 0.71972(15) 0.62781(13) 0.0129(3) Uani 1 1 d . . .
C6 C 0.4463(2) 0.63464(17) 0.66005(15) 0.0123(4) Uani 1 1 d . . .
C7 C 0.5346(2) 0.65137(18) 0.75758(16) 0.0141(4) Uani 1 1 d . . .
H7A H 0.6295 0.6995 0.7594 0.017 Uiso 1 1 calc R . .
H7B H 0.5540 0.5785 0.7634 0.017 Uiso 1 1 calc R . .
C7A C 0.4426(2) 0.70700(17) 0.84277(16) 0.0134(4) Uani 1 1 d . . .
C7B C 0.3663(2) 0.66736(18) 0.91849(16) 0.0137(4) Uani 1 1 d . . .
C8 C 0.3531(2) 0.56724(19) 0.94363(16) 0.0160(4) Uani 1 1 d . . .
H8 H 0.4067 0.5087 0.9099 0.019 Uiso 1 1 calc R . .
C9 C 0.2587(2) 0.55705(19) 1.01952(17) 0.0179(4) Uani 1 1 d . . .
C10 C 0.1789(2) 0.6421(2) 1.07227(17) 0.0197(4) Uani 1 1 d . . .
H10 H 0.1152 0.6309 1.1237 0.024 Uiso 1 1 calc R . .
C11 C 0.1931(2) 0.7418(2) 1.04943(17) 0.0194(4) Uani 1 1 d . . .
H11 H 0.1408 0.8004 1.0850 0.023 Uiso 1 1 calc R . .
C11A C 0.2864(2) 0.75399(18) 0.97259(16) 0.0155(4) Uani 1 1 d . . .
N12 N 0.3147(2) 0.84126(15) 0.93258(14) 0.0160(3) Uani 1 1 d . . .
H12 H 0.2804 0.9055 0.9544 0.019 Uiso 1 1 calc R . .
C12A C 0.4063(2) 0.81146(18) 0.85219(16) 0.0143(4) Uani 1 1 d . . .
C12B C 0.4541(2) 0.88194(17) 0.78881(16) 0.0136(4) Uani 1 1 d . . .
N13 N 0.38701(18) 0.52755(15) 0.61106(13) 0.0130(3) Uani 1 1 d . . .
N14 N 0.29373(18) 0.52652(15) 0.53256(13) 0.0124(3) Uani 1 1 d . . .
C15 C 0.2131(2) 0.43603(17) 0.47674(16) 0.0132(4) Uani 1 1 d . . .
C16 C 0.1185(2) 0.45629(18) 0.39947(16) 0.0139(4) Uani 1 1 d . . .
N17 N 0.12980(18) 0.56449(15) 0.39976(14) 0.0141(3) Uani 1 1 d . . .
C18 C 0.0478(2) 0.5910(2) 0.33241(17) 0.0180(4) Uani 1 1 d . . .
H18 H 0.0568 0.6669 0.3332 0.022 Uiso 1 1 calc R . .
C19 C -0.0501(2) 0.5108(2) 0.26146(18) 0.0212(5) Uani 1 1 d . . .
H19 H -0.1067 0.5314 0.2141 0.025 Uiso 1 1 calc R . .
C20 C -0.0635(2) 0.4007(2) 0.26113(18) 0.0220(5) Uani 1 1 d . . .
H20 H -0.1305 0.3445 0.2138 0.026 Uiso 1 1 calc R . .
C21 C 0.0220(2) 0.37241(19) 0.33077(17) 0.0188(4) Uani 1 1 d . . .
H21 H 0.0145 0.2969 0.3312 0.023 Uiso 1 1 calc R . .
C22 C 0.2137(2) 0.32240(18) 0.48798(18) 0.0183(4) Uani 1 1 d . . .
H22A H 0.2861 0.2846 0.4436 0.027 Uiso 1 1 calc R . .
H22B H 0.1162 0.2782 0.4683 0.027 Uiso 1 1 calc R . .
H22C H 0.2391 0.3299 0.5594 0.027 Uiso 1 1 calc R . .
O1 O 0.25360(17) 0.80488(13) 0.47827(12) 0.0176(3) Uani 1 1 d . . .
O2 O 0.12843(19) 0.84974(15) 0.61934(14) 0.0262(4) Uani 1 1 d . . .
C23 C 0.1873(2) 0.87279(18) 0.54539(18) 0.0176(4) Uani 1 1 d . . .
C24 C 0.1872(3) 0.9870(2) 0.5317(2) 0.0258(5) Uani 1 1 d . . .
H24A H 0.1124 1.0246 0.5736 0.039 Uiso 1 1 calc R . .
H24B H 0.1655 0.9781 0.4595 0.039 Uiso 1 1 calc R . .
H24C H 0.2838 1.0321 0.5532 0.039 Uiso 1 1 calc R . .
O3 O 0.46184(17) 0.64834(14) 0.38621(12) 0.0197(3) Uani 1 1 d D . .
H30 H 0.5019 0.5917 0.3801 0.029 Uiso 1 1 d RD . .
C25 C 0.4304(4) 0.6592(3) 0.2891(2) 0.0364(7) Uani 1 1 d . . .
H25A H 0.5165 0.6486 0.2476 0.055 Uiso 1 1 calc R . .
H25B H 0.4051 0.7342 0.2978 0.055 Uiso 1 1 calc R . .
H25C H 0.3476 0.6025 0.2547 0.055 Uiso 1 1 calc R . .
O4 O 0.9568(3) 0.7971(3) 0.2571(3) 0.0708(8) Uani 1 1 d . . .
H4A H 0.9777 0.8622 0.2529 0.106 Uiso 1 1 calc R . .
C26 C 0.8023(5) 0.7631(4) 0.2423(3) 0.0601(10) Uani 1 1 d . . .
H26A H 0.7697 0.7181 0.2871 0.090 Uiso 1 1 calc R . .
H26B H 0.7782 0.7184 0.1707 0.090 Uiso 1 1 calc R . .
H26C H 0.7528 0.8297 0.2590 0.090 Uiso 1 1 calc R . .
O5 O 1.0164(2) 0.9870(2) 0.77779(19) 0.0528(7) Uani 1 1 d . . .
H5 H 1.0571 0.9572 0.7236 0.079 Uiso 1 1 calc R . .
C27 C 0.8710(3) 0.9435(3) 0.7684(3) 0.0510(9) Uani 1 1 d . . .
H27A H 0.8189 0.9903 0.8234 0.077 Uiso 1 1 calc R . .
H27B H 0.8599 0.8671 0.7731 0.077 Uiso 1 1 calc R . .
H27C H 0.8299 0.9418 0.7019 0.077 Uiso 1 1 calc R . .
O6 O 0.1597(2) 1.01941(15) 0.96476(16) 0.0324(4) Uani 1 1 d D . .
H60 H 0.1152 1.0004 0.9072 0.049 Uiso 1 1 d RD . .
C28 C 0.2030(4) 1.1356(2) 1.0027(3) 0.0421(7) Uani 1 1 d . . .
H28A H 0.1204 1.1717 1.0350 0.063 Uiso 1 1 calc R . .
H28B H 0.2341 1.1644 0.9462 0.063 Uiso 1 1 calc R . .
H28C H 0.2847 1.1521 1.0534 0.063 Uiso 1 1 calc R . .

loop_
_atom_site_aniso_label
_atom_site_aniso_U_11
_atom_site_aniso_U_22
_atom_site_aniso_U_33
_atom_site_aniso_U_23
_atom_site_aniso_U_13
_atom_site_aniso_U_12
Br1 0.02584(12) 0.02429(13) 0.03171(14) 0.01864(11) 0.00250(9) 0.00066(9)
Cu1 0.01295(11) 0.01139(12) 0.01159(12) 0.00389(9) -0.00124(8) 0.00134(8)
C1 0.0201(9) 0.0148(10) 0.0152(10) 0.0036(8) -0.0024(8) -0.0006(8)
C2 0.0216(10) 0.0135(10) 0.0207(11) 0.0042(8) -0.0038(8) -0.0025(8)
C3 0.0191(9) 0.0176(11) 0.0220(11) 0.0106(9) 0.0000(8) -0.0007(8)
C4 0.0159(9) 0.0179(10) 0.0164(10) 0.0080(8) 0.0003(7) 0.0010(7)
C4A 0.0126(8) 0.0125(9) 0.0133(9) 0.0044(8) -0.0016(7) 0.0000(7)
N5 0.0133(7) 0.0127(8) 0.0124(8) 0.0042(7) -0.0009(6) -0.0001(6)
C6 0.0105(8) 0.0152(10) 0.0113(9) 0.0040(7) 0.0016(7) 0.0026(7)
C7 0.0137(8) 0.0158(10) 0.0129(9) 0.0043(8) -0.0011(7) 0.0028(7)
C7A 0.0137(8) 0.0146(10) 0.0121(9) 0.0052(8) -0.0031(7) 0.0001(7)
C7B 0.0142(8) 0.0146(10) 0.0111(9) 0.0034(8) -0.0030(7) -0.0009(7)
C8 0.0157(9) 0.0176(10) 0.0153(10) 0.0067(8) -0.0028(7) 0.0005(7)
C9 0.0184(9) 0.0193(11) 0.0175(10) 0.0100(9) -0.0029(8) -0.0020(8)
C10 0.0180(9) 0.0260(12) 0.0166(10) 0.0099(9) 0.0012(8) 0.0005(8)
C11 0.0206(10) 0.0220(11) 0.0150(10) 0.0050(9) 0.0018(8) 0.0032(8)
C11A 0.0174(9) 0.0149(10) 0.0130(9) 0.0040(8) -0.0019(7) -0.0006(7)
N12 0.0222(8) 0.0131(8) 0.0117(8) 0.0026(7) 0.0012(7) 0.0023(7)
C12A 0.0154(9) 0.0142(10) 0.0108(9) 0.0018(7) -0.0022(7) -0.0011(7)
C12B 0.0143(8) 0.0127(9) 0.0142(10) 0.0053(8) -0.0014(7) 0.0007(7)
N13 0.0135(7) 0.0131(8) 0.0124(8) 0.0042(7) -0.0006(6) 0.0021(6)
N14 0.0127(7) 0.0138(8) 0.0106(8) 0.0037(6) 0.0006(6) 0.0017(6)
C15 0.0117(8) 0.0140(9) 0.0139(9) 0.0044(8) 0.0021(7) 0.0010(7)
C16 0.0118(8) 0.0165(10) 0.0127(9) 0.0039(8) 0.0015(7) 0.0010(7)
N17 0.0128(7) 0.0167(9) 0.0134(8) 0.0057(7) -0.0005(6) 0.0011(6)
C18 0.0155(9) 0.0216(11) 0.0188(10) 0.0089(9) 0.0003(8) 0.0030(8)
C19 0.0158(9) 0.0306(13) 0.0175(11) 0.0092(9) -0.0033(8) 0.0005(8)
C20 0.0155(9) 0.0276(12) 0.0195(11) 0.0051(9) -0.0036(8) -0.0029(8)
C21 0.0166(9) 0.0186(11) 0.0189(11) 0.0042(9) -0.0010(8) -0.0018(8)
C22 0.0170(9) 0.0147(10) 0.0228(11) 0.0063(9) -0.0006(8) -0.0001(8)
O1 0.0217(7) 0.0153(7) 0.0164(7) 0.0046(6) -0.0015(6) 0.0054(6)
O2 0.0238(8) 0.0249(9) 0.0312(10) 0.0112(8) 0.0107(7) 0.0020(7)
C23 0.0128(8) 0.0156(10) 0.0236(11) 0.0054(9) -0.0021(8) 0.0010(7)
C24 0.0231(11) 0.0169(11) 0.0410(15) 0.0120(10) 0.0070(10) 0.0082(9)
O3 0.0221(7) 0.0243(8) 0.0164(8) 0.0088(7) 0.0039(6) 0.0104(6)
C25 0.0622(19) 0.0337(15) 0.0236(13) 0.0161(12) 0.0138(13) 0.0248(14)
O4 0.0627(18) 0.0634(19) 0.097(2) 0.0346(19) 0.0174(17) 0.0211(15)
C26 0.067(3) 0.060(3) 0.055(2) 0.020(2) 0.0019(19) 0.013(2)
O5 0.0309(11) 0.0662(17) 0.0412(13) -0.0117(12) 0.0035(9) 0.0038(11)
C27 0.0276(14) 0.069(2) 0.0428(18) -0.0065(17) 0.0012(13) 0.0165(15)
O6 0.0297(9) 0.0202(9) 0.0428(12) 0.0027(8) -0.0031(8) 0.0045(7)
C28 0.0529(18) 0.0209(14) 0.0471(19) 0.0042(13) -0.0081(15) 0.0025(12)

loop_
_atom_type_symbol
_atom_type_description
_atom_type_scat_dispersion_real
_atom_type_scat_dispersion_imag
_atom_type_scat_source
C C 0.0033 0.0016 'International Tables Vol C Tables 4.2.6.8 and 6.1.1.4'
H H 0.0000 0.0000 'International Tables Vol C Tables 4.2.6.8 and 6.1.1.4'
N N 0.0061 0.0033 'International Tables Vol C Tables 4.2.6.8 and 6.1.1.4'
Cu Cu 0.3201 1.2651 'International Tables Vol C Tables 4.2.6.8 and 6.1.1.4'
Br Br -0.2901 2.4595 'International Tables Vol C Tables 4.2.6.8 and 6.1.1.4'
O O 0.0106 0.0060 'International Tables Vol C Tables 4.2.6.8 and 6.1.1.4'

loop_
_geom_angle_atom_site_label_1
_geom_angle_atom_site_label_2
_geom_angle_atom_site_label_3
_geom_angle
_geom_angle_site_symmetry_1
_geom_angle_site_symmetry_3
_geom_angle_publ_flag
O1 Cu1 N14 173.26(7) . . ?
O1 Cu1 N5 103.89(7) . . ?
N14 Cu1 N5 79.31(7) . . ?
O1 Cu1 N17 96.12(7) . . ?
N14 Cu1 N17 79.92(7) . . ?
N5 Cu1 N17 158.21(7) . . ?
O1 Cu1 O3 88.73(6) . . ?
N14 Cu1 O3 96.86(6) . . ?
N5 Cu1 O3 96.38(6) . . ?
N17 Cu1 O3 92.55(6) . . ?
C2 C1 C12B 121.7(2) . . ?
C2 C1 H1 119.1 . . ?
C12B C1 H1 119.1 . . ?
C1 C2 C3 119.4(2) . . ?
C1 C2 H2 120.3 . . ?
C3 C2 H2 120.3 . . ?
C4 C3 C2 119.9(2) . . ?
C4 C3 H3 120.0 . . ?
C2 C3 H3 120.0 . . ?
C3 C4 C4A 121.3(2) . . ?
C3 C4 H4 119.4 . . ?
C4A C4 H4 119.4 . . ?
C4 C4A N5 116.65(19) . . ?
C4 C4A C12B 118.59(19) . . ?
N5 C4A C12B 124.37(18) . . ?
C6 N5 C4A 124.30(18) . . ?
C6 N5 Cu1 110.81(14) . . ?
C4A N5 Cu1 124.13(13) . . ?
N5 C6 N13 122.78(18) . . ?
N5 C6 C7 122.08(18) . . ?
N13 C6 C7 115.07(18) . . ?
C6 C7 C7A 105.55(16) . . ?
C6 C7 H7A 110.6 . . ?
C7A C7 H7A 110.6 . . ?
C6 C7 H7B 110.6 . . ?
C7A C7 H7B 110.6 . . ?
H7A C7 H7B 108.8 . . ?
C12A C7A C7B 107.21(18) . . ?
C12A C7A C7 120.81(18) . . ?
C7B C7A C7 131.69(19) . . ?
C8 C7B C11A 119.50(19) . . ?
C8 C7B C7A 134.32(19) . . ?
C11A C7B C7A 106.13(18) . . ?
C9 C8 C7B 117.3(2) . . ?
C9 C8 H8 121.3 . . ?
C7B C8 H8 121.3 . . ?
C8 C9 C10 123.2(2) . . ?
C8 C9 Br1 118.80(17) . . ?
C10 C9 Br1 117.98(16) . . ?
C11 C10 C9 120.0(2) . . ?
C11 C10 H10 120.0 . . ?
C9 C10 H10 120.0 . . ?
C10 C11 C11A 118.1(2) . . ?
C10 C11 H11 121.0 . . ?
C11A C11 H11 121.0 . . ?
N12 C11A C11 129.6(2) . . ?
N12 C11A C7B 108.40(18) . . ?
C11 C11A C7B 121.9(2) . . ?
C11A N12 C12A 108.55(18) . . ?
C11A N12 H12 125.7 . . ?
C12A N12 H12 125.7 . . ?
C7A C12A N12 109.64(18) . . ?
C7A C12A C12B 126.61(19) . . ?
N12 C12A C12B 123.75(19) . . ?
C1 C12B C4A 119.02(19) . . ?
C1 C12B C12A 120.56(19) . . ?
C4A C12B C12A 120.42(19) . . ?
C6 N13 N14 108.82(16) . . ?
C15 N14 N13 122.62(18) . . ?
C15 N14 Cu1 119.38(14) . . ?
N13 N14 Cu1 117.99(13) . . ?
N14 C15 C16 112.82(18) . . ?
N14 C15 C22 124.55(19) . . ?
C16 C15 C22 122.63(18) . . ?
N17 C16 C21 120.99(19) . . ?
N17 C16 C15 115.45(18) . . ?
C21 C16 C15 123.6(2) . . ?
C18 N17 C16 119.70(19) . . ?
C18 N17 Cu1 127.96(15) . . ?
C16 N17 Cu1 112.26(13) . . ?
N17 C18 C19 122.0(2) . . ?
N17 C18 H18 119.0 . . ?
C19 C18 H18 119.0 . . ?
C20 C19 C18 118.7(2) . . ?
C20 C19 H19 120.6 . . ?
C18 C19 H19 120.6 . . ?
C19 C20 C21 119.5(2) . . ?
C19 C20 H20 120.2 . . ?
C21 C20 H20 120.2 . . ?
C16 C21 C20 119.0(2) . . ?
C16 C21 H21 120.5 . . ?
C20 C21 H21 120.5 . . ?
C15 C22 H22A 109.5 . . ?
C15 C22 H22B 109.5 . . ?
H22A C22 H22B 109.5 . . ?
C15 C22 H22C 109.5 . . ?
H22A C22 H22C 109.5 . . ?
H22B C22 H22C 109.5 . . ?
C23 O1 Cu1 117.43(14) . . ?
O2 C23 O1 123.5(2) . . ?
O2 C23 C24 120.8(2) . . ?
O1 C23 C24 115.7(2) . . ?
C23 C24 H24A 109.5 . . ?
C23 C24 H24B 109.5 . . ?
H24A C24 H24B 109.5 . . ?
C23 C24 H24C 109.5 . . ?
H24A C24 H24C 109.5 . . ?
H24B C24 H24C 109.5 . . ?
C25 O3 Cu1 119.47(15) . . ?
C25 O3 H30 110.7 . . ?
Cu1 O3 H30 112.5 . . ?
O3 C25 H25A 109.5 . . ?
O3 C25 H25B 109.5 . . ?
H25A C25 H25B 109.5 . . ?
O3 C25 H25C 109.5 . . ?
H25A C25 H25C 109.5 . . ?
H25B C25 H25C 109.5 . . ?
C26 O4 H4A 109.5 . . ?
O4 C26 H26A 109.5 . . ?
O4 C26 H26B 109.5 . . ?
H26A C26 H26B 109.5 . . ?
O4 C26 H26C 109.5 . . ?
H26A C26 H26C 109.5 . . ?
H26B C26 H26C 109.5 . . ?
C27 O5 H5 109.5 . . ?
O5 C27 H27A 109.5 . . ?
O5 C27 H27B 109.5 . . ?
H27A C27 H27B 109.5 . . ?
O5 C27 H27C 109.5 . . ?
H27A C27 H27C 109.5 . . ?
H27B C27 H27C 109.5 . . ?
C28 O6 H60 111.8 . . ?
O6 C28 H28A 109.5 . . ?
O6 C28 H28B 109.5 . . ?
H28A C28 H28B 109.5 . . ?
O6 C28 H28C 109.5 . . ?
H28A C28 H28C 109.5 . . ?
H28B C28 H28C 109.5 . . ?

loop_
_geom_bond_atom_site_label_1
_geom_bond_atom_site_label_2
_geom_bond_distance
_geom_bond_site_symmetry_2
_geom_bond_publ_flag
Br1 C9 1.902(2) . ?
Cu1 O1 1.9392(15) . ?
Cu1 N14 1.9482(18) . ?
Cu1 N5 1.9994(17) . ?
Cu1 N17 2.0363(18) . ?
Cu1 O3 2.2794(15) . ?
C1 C2 1.380(3) . ?
C1 C12B 1.404(3) . ?
C1 H1 0.9500 . ?
C2 C3 1.396(3) . ?
C2 H2 0.9500 . ?
C3 C4 1.390(3) . ?
C3 H3 0.9500 . ?
C4 C4A 1.403(3) . ?
C4 H4 0.9500 . ?
C4A N5 1.412(3) . ?
C4A C12B 1.414(3) . ?
N5 C6 1.324(3) . ?
C6 N13 1.351(3) . ?
C6 C7 1.507(3) . ?
C7 C7A 1.501(3) . ?
C7 H7A 0.9900 . ?
C7 H7B 0.9900 . ?
C7A C12A 1.377(3) . ?
C7A C7B 1.432(3) . ?
C7B C8 1.401(3) . ?
C7B C11A 1.424(3) . ?
C8 C9 1.384(3) . ?
C8 H8 0.9500 . ?
C9 C10 1.405(3) . ?
C10 C11 1.379(3) . ?
C10 H10 0.9500 . ?
C11 C11A 1.394(3) . ?
C11 H11 0.9500 . ?
C11A N12 1.371(3) . ?
N12 C12A 1.383(3) . ?
N12 H12 0.8800 . ?
C12A C12B 1.453(3) . ?
N13 N14 1.372(2) . ?
N14 C15 1.295(3) . ?
C15 C16 1.474(3) . ?
C15 C22 1.493(3) . ?
C16 N17 1.358(3) . ?
C16 C21 1.389(3) . ?
N17 C18 1.339(3) . ?
C18 C19 1.389(3) . ?
C18 H18 0.9500 . ?
C19 C20 1.381(4) . ?
C19 H19 0.9500 . ?
C20 C21 1.395(3) . ?
C20 H20 0.9500 . ?
C21 H21 0.9500 . ?
C22 H22A 0.9800 . ?
C22 H22B 0.9800 . ?
C22 H22C 0.9800 . ?
O1 C23 1.276(3) . ?
O2 C23 1.245(3) . ?
C23 C24 1.513(3) . ?
C24 H24A 0.9800 . ?
C24 H24B 0.9800 . ?
C24 H24C 0.9800 . ?
O3 C25 1.413(3) . ?
O3 H30 0.8334 . ?
C25 H25A 0.9800 . ?
C25 H25B 0.9800 . ?
C25 H25C 0.9800 . ?
O4 C26 1.424(5) . ?
O4 H4A 0.8400 . ?
C26 H26A 0.9800 . ?
C26 H26B 0.9800 . ?
C26 H26C 0.9800 . ?
O5 C27 1.367(4) . ?
O5 H5 0.8400 . ?
C27 H27A 0.9800 . ?
C27 H27B 0.9800 . ?
C27 H27C 0.9800 . ?
O6 C28 1.401(3) . ?
O6 H60 0.8396 . ?
C28 H28A 0.9800 . ?
C28 H28B 0.9800 . ?
C28 H28C 0.9800 . ?

loop_
_geom_torsion_atom_site_label_1
_geom_torsion_atom_site_label_2
_geom_torsion_atom_site_label_3
_geom_torsion_atom_site_label_4
_geom_torsion
_geom_torsion_site_symmetry_1
_geom_torsion_site_symmetry_2
_geom_torsion_site_symmetry_3
_geom_torsion_site_symmetry_4
_geom_torsion_publ_flag
C12B C1 C2 C3 -1.0(3) . . . . ?
C1 C2 C3 C4 2.1(3) . . . . ?
C2 C3 C4 C4A -0.8(3) . . . . ?
C3 C4 C4A N5 171.56(19) . . . . ?
C3 C4 C4A C12B -1.6(3) . . . . ?
C4 C4A N5 C6 142.4(2) . . . . ?
C12B C4A N5 C6 -45.0(3) . . . . ?
C4 C4A N5 Cu1 -48.6(2) . . . . ?
C12B C4A N5 Cu1 124.13(19) . . . . ?
O1 Cu1 N5 C6 174.75(13) . . . . ?
N14 Cu1 N5 C6 0.83(13) . . . . ?
N17 Cu1 N5 C6 18.6(3) . . . . ?
O3 Cu1 N5 C6 -94.98(14) . . . . ?
O1 Cu1 N5 C4A 4.38(17) . . . . ?
N14 Cu1 N5 C4A -169.54(16) . . . . ?
N17 Cu1 N5 C4A -151.74(18) . . . . ?
O3 Cu1 N5 C4A 94.65(16) . . . . ?
C4A N5 C6 N13 172.81(18) . . . . ?
Cu1 N5 C6 N13 2.5(2) . . . . ?
C4A N5 C6 C7 -4.0(3) . . . . ?
Cu1 N5 C6 C7 -174.35(14) . . . . ?
N5 C6 C7 C7A 69.7(2) . . . . ?
N13 C6 C7 C7A -107.30(19) . . . . ?
C6 C7 C7A C12A -62.6(2) . . . . ?
C6 C7 C7A C7B 110.4(2) . . . . ?
C12A C7A C7B C8 176.5(2) . . . . ?
C7 C7A C7B C8 2.8(4) . . . . ?
C12A C7A C7B C11A -0.8(2) . . . . ?
C7 C7A C7B C11A -174.5(2) . . . . ?
C11A C7B C8 C9 1.5(3) . . . . ?
C7A C7B C8 C9 -175.6(2) . . . . ?
C7B C8 C9 C10 -0.9(3) . . . . ?
C7B C8 C9 Br1 177.42(15) . . . . ?
C8 C9 C10 C11 -0.2(3) . . . . ?
Br1 C9 C10 C11 -178.57(17) . . . . ?
C9 C10 C11 C11A 0.8(3) . . . . ?
C10 C11 C11A N12 176.8(2) . . . . ?
C10 C11 C11A C7B -0.2(3) . . . . ?
C8 C7B C11A N12 -178.54(18) . . . . ?
C7A C7B C11A N12 -0.7(2) . . . . ?
C8 C7B C11A C11 -0.9(3) . . . . ?
C7A C7B C11A C11 176.9(2) . . . . ?
C11 C11A N12 C12A -175.3(2) . . . . ?
C7B C11A N12 C12A 2.0(2) . . . . ?
C7B C7A C12A N12 2.1(2) . . . . ?
C7 C7A C12A N12 176.60(18) . . . . ?
C7B C7A C12A C12B -177.72(19) . . . . ?
C7 C7A C12A C12B -3.2(3) . . . . ?
C11A N12 C12A C7A -2.6(2) . . . . ?
C11A N12 C12A C12B 177.22(19) . . . . ?
C2 C1 C12B C4A -1.4(3) . . . . ?
C2 C1 C12B C12A 179.4(2) . . . . ?
C4 C4A C12B C1 2.6(3) . . . . ?
N5 C4A C12B C1 -169.95(19) . . . . ?
C4 C4A C12B C12A -178.18(19) . . . . ?
N5 C4A C12B C12A 9.3(3) . . . . ?
C7A C12A C12B C1 -144.2(2) . . . . ?
N12 C12A C12B C1 36.0(3) . . . . ?
C7A C12A C12B C4A 36.6(3) . . . . ?
N12 C12A C12B C4A -143.2(2) . . . . ?
N5 C6 N13 N14 -5.4(3) . . . . ?
C7 C6 N13 N14 171.61(15) . . . . ?
C6 N13 N14 C15 -174.93(18) . . . . ?
C6 N13 N14 Cu1 5.9(2) . . . . ?
N5 Cu1 N14 C15 176.91(16) . . . . ?
N17 Cu1 N14 C15 3.53(15) . . . . ?
O3 Cu1 N14 C15 -87.86(15) . . . . ?
N5 Cu1 N14 N13 -3.89(13) . . . . ?
N17 Cu1 N14 N13 -177.27(14) . . . . ?
O3 Cu1 N14 N13 91.34(14) . . . . ?
N13 N14 C15 C16 178.13(16) . . . . ?
Cu1 N14 C15 C16 -2.7(2) . . . . ?
N13 N14 C15 C22 -1.8(3) . . . . ?
Cu1 N14 C15 C22 177.41(15) . . . . ?
N14 C15 C16 N17 -0.5(2) . . . . ?
C22 C15 C16 N17 179.36(18) . . . . ?
N14 C15 C16 C21 -179.86(19) . . . . ?
C22 C15 C16 C21 0.0(3) . . . . ?
C21 C16 N17 C18 -0.5(3) . . . . ?
C15 C16 N17 C18 -179.86(18) . . . . ?
C21 C16 N17 Cu1 -177.45(16) . . . . ?
C15 C16 N17 Cu1 3.2(2) . . . . ?
O1 Cu1 N17 C18 5.39(19) . . . . ?
N14 Cu1 N17 C18 179.87(19) . . . . ?
N5 Cu1 N17 C18 162.11(18) . . . . ?
O3 Cu1 N17 C18 -83.61(18) . . . . ?
O1 Cu1 N17 C16 -178.00(14) . . . . ?
N14 Cu1 N17 C16 -3.52(13) . . . . ?
N5 Cu1 N17 C16 -21.3(3) . . . . ?
O3 Cu1 N17 C16 93.00(14) . . . . ?
C16 N17 C18 C19 0.2(3) . . . . ?
Cu1 N17 C18 C19 176.58(16) . . . . ?
N17 C18 C19 C20 0.4(3) . . . . ?
C18 C19 C20 C21 -0.7(3) . . . . ?
N17 C16 C21 C20 0.3(3) . . . . ?
C15 C16 C21 C20 179.5(2) . . . . ?
C19 C20 C21 C16 0.4(3) . . . . ?
N5 Cu1 O1 C23 -65.42(16) . . . . ?
N17 Cu1 O1 C23 105.89(16) . . . . ?
O3 Cu1 O1 C23 -161.68(16) . . . . ?
Cu1 O1 C23 O2 -8.5(3) . . . . ?
Cu1 O1 C23 C24 169.93(15) . . . . ?
O1 Cu1 O3 C25 -49.08(19) . . . . ?
N14 Cu1 O3 C25 127.14(19) . . . . ?
N5 Cu1 O3 C25 -152.91(19) . . . . ?
N17 Cu1 O3 C25 46.99(19) . . . . ?
